data_4519412
loop_
_publ_author_name
'Ryll, Christopher'
'Kraushaar, Konstantin'
'Wagler, J\"org'
'Brendler, Erica'
'Kroke, Edwin'

_publ_section_title
;
 Disilanes with Pentacoordinate Si Atoms by Carbon Dioxide Insertion into
 Aminodisilanes: Syntheses, Molecular Structures, and Dynamic Behavior.
;
_journal_issue 11
_journal_name_full 'ACS omega'
_journal_page_first 9527
_journal_page_last 9536
_journal_paper_doi 10.1021/acsomega.1c06868
_journal_volume 7
_journal_year 2022
_chemical_formula_moiety 'C22 H38 N4 O8 Si2, 2(C H Cl3)'
_chemical_formula_sum 'C24 H40 Cl6 N4 O8 Si2'
_chemical_formula_weight 781.48
_space_group_crystal_system triclinic
_space_group_IT_number 2
_space_group_name_Hall '-P 1'
_space_group_name_H-M_alt 'P -1'
_atom_sites_solution_hydrogens geom
_atom_sites_solution_primary ShelXT
_audit_creation_method SHELXL-2014/7
_cell_angle_alpha 86.509(2)
_cell_angle_beta 75.909(2)
_cell_angle_gamma 86.201(2)
_cell_formula_units_Z 2
_cell_length_a 9.7730(3)
_cell_length_b 11.6396(3)
_cell_length_c 16.0521(5)
_cell_measurement_reflns_used 34171
_cell_measurement_temperature 180(2)
_cell_measurement_theta_max 28.52
_cell_measurement_theta_min 1.76
_cell_volume 1765.26(9)
_computing_cell_refinement 'STOE X-AREA'
_computing_data_collection 'STOE X-AREA'
_computing_data_reduction 'STOE X-RED'
_computing_structure_refinement 'SHELXL-2014/7 (Sheldrick, 2014)'
_computing_structure_solution SHELXT
_diffrn_ambient_temperature 180(2)
_diffrn_measured_fraction_theta_full 0.999
_diffrn_measured_fraction_theta_max 0.999
_diffrn_measurement_device_type 'Stoe IPDS 2'
_diffrn_measurement_method 'omega scans'
_diffrn_radiation_type MoK\a
_diffrn_radiation_wavelength 0.71073
_diffrn_reflns_av_R_equivalents 0.0300
_diffrn_reflns_av_unetI/netI 0.0195
_diffrn_reflns_Laue_measured_fraction_full 0.999
_diffrn_reflns_Laue_measured_fraction_max 0.999
_diffrn_reflns_limit_h_max 12
_diffrn_reflns_limit_h_min -12
_diffrn_reflns_limit_k_max 15
_diffrn_reflns_limit_k_min -15
_diffrn_reflns_limit_l_max 21
_diffrn_reflns_limit_l_min -21
_diffrn_reflns_number 32078
_diffrn_reflns_point_group_measured_fraction_full 0.999
_diffrn_reflns_point_group_measured_fraction_max 0.999
_diffrn_reflns_theta_full 25.242
_diffrn_reflns_theta_max 27.997
_diffrn_reflns_theta_min 1.755
_exptl_absorpt_coefficient_mu 0.604
_exptl_absorpt_correction_T_max 0.8941
_exptl_absorpt_correction_T_min 0.8026
_exptl_absorpt_correction_type integration
_exptl_absorpt_process_details XShape
_exptl_crystal_colour colorless
_exptl_crystal_density_diffrn 1.470
_exptl_crystal_description piece
_exptl_crystal_F_000 812
_exptl_crystal_size_max 0.550
_exptl_crystal_size_mid 0.400
_exptl_crystal_size_min 0.350
_refine_diff_density_max 0.302
_refine_diff_density_min -0.264
_refine_diff_density_rms 0.044
_refine_ls_extinction_coef 0.0097(10)
_refine_ls_extinction_expression Fc^*^=kFc[1+0.001xFc^2^\l^3^/sin(2\q)]^-1/4^
_refine_ls_extinction_method 'SHELXL-2014/7 (Sheldrick 2014'
_refine_ls_goodness_of_fit_ref 1.063
_refine_ls_hydrogen_treatment constr
_refine_ls_matrix_type full
_refine_ls_number_parameters 543
_refine_ls_number_reflns 8513
_refine_ls_number_restraints 123
_refine_ls_restrained_S_all 1.066
_refine_ls_R_factor_all 0.0449
_refine_ls_R_factor_gt 0.0368
_refine_ls_shift/su_max 0.001
_refine_ls_shift/su_mean 0.000
_refine_ls_structure_factor_coef Fsqd
_refine_ls_weighting_details 'w=1/[\s^2^(Fo^2^)+(0.0415P)^2^+0.7739P] where P=(Fo^2^+2Fc^2^)/3'
_refine_ls_weighting_scheme calc
_refine_ls_wR_factor_gt 0.0909
_refine_ls_wR_factor_ref 0.0949
_reflns_Friedel_coverage 0.000
_reflns_number_gt 7359
_reflns_number_total 8513
_reflns_threshold_expression 'I > 2\s(I)'
_cod_data_source_file ao1c06868_si_002.cif
_cod_data_source_block cr-p1d2-1b_01
_cod_database_code 4519412
_shelx_shelxl_version_number 2014/7
_shelx_space_group_comment
;
The symmetry employed for this shelxl refinement is uniquely defined
by the following loop, which should always be used as a source of
symmetry information in preference to the above space-group names.
They are only intended as comments.
;
_shelx_estimated_absorpt_t_min 0.732
_shelx_estimated_absorpt_t_max 0.817

loop_
_space_group_symop_operation_xyz
'x, y, z'
'-x, -y, -z'

loop_
_atom_site_label
_atom_site_type_symbol
_atom_site_fract_x
_atom_site_fract_y
_atom_site_fract_z
_atom_site_U_iso_or_equiv
_atom_site_adp_type
_atom_site_occupancy
_atom_site_site_symmetry_order
_atom_site_calc_flag
_atom_site_refinement_flags_posn
_atom_site_refinement_flags_adp
_atom_site_refinement_flags_occupancy
_atom_site_disorder_assembly
_atom_site_disorder_group
Si1 Si 0.12026(4) 0.50230(3) 0.99895(3) 0.02360(9) Uani 1 1 d . . . . .
O1 O 0.16284(10) 0.43256(10) 0.89254(7) 0.0347(2) Uani 1 1 d . . . . .
O2 O -0.06819(10) 0.41962(9) 0.89739(7) 0.0289(2) Uani 1 1 d . . . . .
O3 O 0.22528(10) 0.61057(9) 0.95249(7) 0.0311(2) Uani 1 1 d . . . . .
O4 O 0.05789(12) 0.73417(10) 0.92020(9) 0.0429(3) Uani 1 1 d . . . . .
N1 N 0.09747(13) 0.34549(12) 0.78905(9) 0.0327(3) Uani 1 1 d . . . . .
C1 C 0.06292(14) 0.40031(12) 0.86157(10) 0.0276(3) Uani 1 1 d . . . . .
C2 C 0.24372(17) 0.31011(17) 0.74735(12) 0.0435(4) Uani 1 1 d . . . . .
H2A H 0.2985 0.2854 0.7903 0.052 Uiso 1 1 calc R U . . .
H2B H 0.2916 0.3731 0.7094 0.052 Uiso 1 1 calc R U . . .
C3 C 0.2244(2) 0.20984(17) 0.69588(13) 0.0490(4) Uani 1 1 d . . . . .
H3A H 0.3052 0.1992 0.6456 0.059 Uiso 1 1 calc R U . . .
H3B H 0.2132 0.1373 0.7319 0.059 Uiso 1 1 calc R U . . .
C4 C 0.0904(2) 0.24677(19) 0.66816(13) 0.0501(4) Uani 1 1 d . . . . .
H4A H 0.0465 0.1796 0.6524 0.060 Uiso 1 1 calc R U . . .
H4B H 0.1095 0.3030 0.6185 0.060 Uiso 1 1 calc R U . . .
C5 C -0.00421(17) 0.30167(14) 0.74695(10) 0.0340(3) Uani 1 1 d . . . . .
H5A H -0.0665 0.3650 0.7304 0.041 Uiso 1 1 calc R U . . .
H5B H -0.0630 0.2440 0.7847 0.041 Uiso 1 1 calc R U . . .
C6 C 0.18235(15) 0.70717(12) 0.91634(9) 0.0270(3) Uani 1 1 d . . . . .
N2 N 0.28920(12) 0.77200(10) 0.87598(9) 0.0351(3) Uani 0.719(9) 1 d D . P A 1
C7 C 0.43899(19) 0.7431(4) 0.8722(3) 0.0400(8) Uani 0.719(9) 1 d D . P A 1
H7A H 0.4622 0.6595 0.8662 0.048 Uiso 0.719(9) 1 calc R U P A 1
H7B H 0.4659 0.7678 0.9237 0.048 Uiso 0.719(9) 1 calc R U P A 1
C8 C 0.5097(7) 0.8129(5) 0.7914(4) 0.0644(18) Uani 0.719(9) 1 d D . P A 1
H8A H 0.6082 0.8281 0.7915 0.077 Uiso 0.719(9) 1 calc R U P A 1
H8B H 0.5095 0.7729 0.7388 0.077 Uiso 0.719(9) 1 calc R U P A 1
C9 C 0.4178(4) 0.9225(4) 0.7982(3) 0.0577(11) Uani 0.719(9) 1 d D . P A 1
H9A H 0.4302 0.9645 0.7416 0.069 Uiso 0.719(9) 1 calc R U P A 1
H9B H 0.4402 0.9735 0.8397 0.069 Uiso 0.719(9) 1 calc R U P A 1
C10 C 0.2678(4) 0.8818(5) 0.8297(6) 0.0465(7) Uani 0.719(9) 1 d D . P A 1
H10A H 0.2067 0.9374 0.8685 0.056 Uiso 0.719(9) 1 calc R U P A 1
H10B H 0.2254 0.8705 0.7810 0.056 Uiso 0.719(9) 1 calc R U P A 1
N2A N 0.28920(12) 0.77200(10) 0.87598(9) 0.0351(3) Uani 0.281(9) 1 d D . P A 2
C7A C 0.4366(4) 0.7282(9) 0.8476(8) 0.0400(8) Uani 0.281(9) 1 d D . P A 2
H7C H 0.4473 0.6686 0.8047 0.048 Uiso 0.281(9) 1 calc R U P A 2
H7D H 0.4745 0.6966 0.8966 0.048 Uiso 0.281(9) 1 calc R U P A 2
C8A C 0.5069(14) 0.8384(12) 0.8076(10) 0.059(5) Uani 0.281(9) 1 d D . P A 2
H8C H 0.5255 0.8860 0.8523 0.071 Uiso 0.281(9) 1 calc R U P A 2
H8D H 0.5970 0.8206 0.7654 0.071 Uiso 0.281(9) 1 calc R U P A 2
C9A C 0.4004(11) 0.8991(10) 0.7642(8) 0.057(3) Uani 0.281(9) 1 d D . P A 2
H9C H 0.4052 0.8662 0.7081 0.068 Uiso 0.281(9) 1 calc R U P A 2
H9D H 0.4158 0.9826 0.7552 0.068 Uiso 0.281(9) 1 calc R U P A 2
C10A C 0.2590(11) 0.8775(15) 0.8273(15) 0.0465(7) Uani 0.281(9) 1 d D . P A 2
H10C H 0.2279 0.9426 0.8657 0.056 Uiso 0.281(9) 1 calc R U P A 2
H10D H 0.1850 0.8660 0.7965 0.056 Uiso 0.281(9) 1 calc R U P A 2
C11 C 0.23917(15) 0.39627(13) 1.04171(11) 0.0319(3) Uani 1 1 d . . . . .
H11A H 0.3180 0.3716 0.9947 0.048 Uiso 1 1 calc R U . . .
H11B H 0.1865 0.3292 1.0681 0.048 Uiso 1 1 calc R U . . .
H11C H 0.2759 0.4319 1.0850 0.048 Uiso 1 1 calc R U . . .
Si2 Si 0.54711(4) 0.54828(3) 0.54764(2) 0.02633(10) Uani 1 1 d . . . . .
O5 O 0.36245(11) 0.58684(10) 0.60875(7) 0.0347(2) Uani 1 1 d . . . . .
O6 O 0.26964(11) 0.50160(9) 0.51374(7) 0.0323(2) Uani 1 1 d . . . . .
O7 O 0.57886(12) 0.48612(9) 0.64052(6) 0.0301(2) Uani 1 1 d . . . . .
O8 O 0.58059(14) 0.30405(9) 0.60124(8) 0.0388(3) Uani 1 1 d . . . . .
N4 N 0.60296(14) 0.34098(11) 0.73396(8) 0.0300(3) Uani 1 1 d . . . . .
C12 C 0.25702(16) 0.56068(12) 0.58044(9) 0.0288(3) Uani 1 1 d . . . . .
N3 N 0.12913(13) 0.59448(11) 0.62385(7) 0.0322(3) Uani 0.771(7) 1 d D . P B 1
C13 C -0.00039(19) 0.5819(4) 0.59509(19) 0.0330(8) Uani 0.771(7) 1 d D . P B 1
H13A H -0.0250 0.5003 0.5998 0.040 Uiso 0.771(7) 1 calc R U P B 1
H13B H 0.0104 0.6112 0.5347 0.040 Uiso 0.771(7) 1 calc R U P B 1
C14 C -0.1123(3) 0.6545(3) 0.65597(17) 0.0393(6) Uani 0.771(7) 1 d D . P B 1
H14A H -0.1203 0.7345 0.6321 0.047 Uiso 0.771(7) 1 calc R U P B 1
H14B H -0.2057 0.6206 0.6675 0.047 Uiso 0.771(7) 1 calc R U P B 1
C15 C -0.0574(2) 0.6513(3) 0.73704(15) 0.0369(6) Uani 0.771(7) 1 d D . P B 1
H15A H -0.0798 0.5787 0.7717 0.044 Uiso 0.771(7) 1 calc R U P B 1
H15B H -0.0981 0.7173 0.7728 0.044 Uiso 0.771(7) 1 calc R U P B 1
C16 C 0.1016(3) 0.6591(5) 0.7025(3) 0.0385(4) Uani 0.771(7) 1 d D . P B 1
H16A H 0.1276 0.7402 0.6894 0.046 Uiso 0.771(7) 1 calc R U P B 1
H16B H 0.1540 0.6231 0.7438 0.046 Uiso 0.771(7) 1 calc R U P B 1
N3A N 0.12913(13) 0.59448(11) 0.62385(7) 0.0322(3) Uani 0.229(7) 1 d D . P B 2
C13A C -0.0020(5) 0.5628(16) 0.6040(8) 0.0330(8) Uani 0.229(7) 1 d D . P B 2
H13C H -0.0048 0.4785 0.6001 0.040 Uiso 0.229(7) 1 calc R U P B 2
H13D H -0.0168 0.6026 0.5504 0.040 Uiso 0.229(7) 1 calc R U P B 2
C14A C -0.1076(9) 0.6072(8) 0.6834(7) 0.046(2) Uani 0.229(7) 1 d D . P B 2
H14C H -0.1983 0.6328 0.6692 0.055 Uiso 0.229(7) 1 calc R U P B 2
H14D H -0.1257 0.5459 0.7296 0.055 Uiso 0.229(7) 1 calc R U P B 2
C15A C -0.0415(8) 0.7080(7) 0.7119(6) 0.043(2) Uani 0.229(7) 1 d D . P B 2
H15C H -0.0875 0.7272 0.7719 0.051 Uiso 0.229(7) 1 calc R U P B 2
H15D H -0.0436 0.7775 0.6734 0.051 Uiso 0.229(7) 1 calc R U P B 2
C16A C 0.1082(10) 0.6559(18) 0.7036(8) 0.0385(4) Uani 0.229(7) 1 d D . P B 2
H16C H 0.1772 0.7162 0.6979 0.046 Uiso 0.229(7) 1 calc R U P B 2
H16D H 0.1146 0.6024 0.7530 0.046 Uiso 0.229(7) 1 calc R U P B 2
C17 C 0.58777(14) 0.37244(12) 0.65483(9) 0.0267(3) Uani 1 1 d . . . . .
C18 C 0.58545(19) 0.41986(14) 0.80393(10) 0.0359(3) Uani 1 1 d . . . . .
H18A H 0.4894 0.4578 0.8174 0.043 Uiso 1 1 calc R U . . .
H18B H 0.6560 0.4797 0.7892 0.043 Uiso 1 1 calc R U . . .
C19 C 0.60921(18) 0.34093(17) 0.87852(11) 0.0408(4) Uani 1 1 d . . . . .
H19A H 0.7106 0.3334 0.8789 0.049 Uiso 1 1 calc R U . . .
H19B H 0.5545 0.3702 0.9341 0.049 Uiso 1 1 calc R U . . .
C20 C 0.5571(2) 0.22678(16) 0.86188(12) 0.0439(4) Uani 1 1 d . . . . .
H20A H 0.4531 0.2257 0.8820 0.053 Uiso 1 1 calc R U . . .
H20B H 0.6007 0.1619 0.8909 0.053 Uiso 1 1 calc R U . . .
C21 C 0.60385(18) 0.22007(14) 0.76453(11) 0.0375(3) Uani 1 1 d . . . . .
H21A H 0.6996 0.1824 0.7468 0.045 Uiso 1 1 calc R U . . .
H21B H 0.5371 0.1771 0.7424 0.045 Uiso 1 1 calc R U . . .
C22 C 0.59781(18) 0.69996(13) 0.54377(10) 0.0342(3) Uani 1 1 d . . . . .
H22A H 0.5528 0.7346 0.5985 0.051 Uiso 1 1 calc R U . . .
H22B H 0.5667 0.7437 0.4970 0.051 Uiso 1 1 calc R U . . .
H22C H 0.7007 0.7015 0.5338 0.051 Uiso 1 1 calc R U . . .
Cl1 Cl 0.7084(4) 0.9364(3) 0.9699(3) 0.0685(7) Uani 0.719(9) 1 d . . P A 1
Cl2 Cl 0.9259(5) 1.0982(4) 0.93236(19) 0.0498(5) Uani 0.719(9) 1 d . . P A 1
Cl3 Cl 0.8708(5) 0.9749(3) 0.7957(3) 0.0561(5) Uani 0.719(9) 1 d . . P A 1
C23 C 0.8764(7) 0.9651(7) 0.9055(3) 0.0440(6) Uani 0.719(9) 1 d . . P A 1
H23 H 0.9467 0.9024 0.9152 0.053 Uiso 0.719(9) 1 calc R U P A 1
Cl1A Cl 0.7061(10) 0.9294(7) 0.9516(8) 0.077(2) Uani 0.281(9) 1 d D . P A 2
Cl2A Cl 0.9345(14) 1.0851(12) 0.9284(6) 0.063(2) Uani 0.281(9) 1 d D . P A 2
Cl3A Cl 0.8908(13) 0.9703(10) 0.7824(7) 0.075(3) Uani 0.281(9) 1 d D . P A 2
C23A C 0.8738(18) 0.9643(18) 0.8929(6) 0.0440(6) Uani 0.281(9) 1 d D . P A 2
H23A H 0.9387 0.8984 0.9045 0.053 Uiso 0.281(9) 1 calc R U P A 2
Cl4 Cl 0.7236(5) -0.0231(3) 0.6054(2) 0.0603(8) Uani 0.484(12) 1 d D . P C 1
Cl5 Cl 0.9075(6) 0.1404(5) 0.5023(5) 0.107(2) Uani 0.484(12) 1 d D . P C 1
Cl6 Cl 0.7076(9) 0.0365(6) 0.4336(4) 0.1108(19) Uani 0.484(12) 1 d D . P C 1
C24 C 0.7414(5) 0.0858(4) 0.5258(2) 0.0459(5) Uani 0.484(12) 1 d D . P C 1
H24 H 0.6701 0.1497 0.5468 0.055 Uiso 0.484(12) 1 calc R U P C 1
Cl4A Cl 0.7000(8) -0.0197(4) 0.5922(4) 0.0947(19) Uani 0.448(12) 1 d D . P D 2
Cl5A Cl 0.8935(6) 0.1526(5) 0.5271(5) 0.0876(13) Uani 0.448(12) 1 d D . P D 2
Cl6A Cl 0.7507(9) 0.0531(6) 0.4167(3) 0.111(2) Uani 0.448(12) 1 d D . P D 2
C24A C 0.7376(5) 0.0966(4) 0.5196(3) 0.0459(5) Uani 0.448(12) 1 d D . P D 2
H24A H 0.6593 0.1573 0.5338 0.055 Uiso 0.448(12) 1 calc R U P D 2
Cl4B Cl 0.5712(12) 0.0166(10) 0.5281(13) 0.149(8) Uani 0.067(2) 1 d D U P E 3
Cl5B Cl 0.835(2) 0.085(2) 0.4251(10) 0.189(18) Uani 0.067(2) 1 d D U P E 3
Cl6B Cl 0.8110(18) 0.007(2) 0.5987(10) 0.200(15) Uani 0.067(2) 1 d D U P E 3
C24B C 0.7256(11) 0.0815(11) 0.5277(8) 0.0459(5) Uani 0.067(2) 1 d D . P E 3
H24B H 0.7017 0.1624 0.5462 0.055 Uiso 0.067(2) 1 calc R U P E 3

loop_
_atom_site_aniso_label
_atom_site_aniso_U_11
_atom_site_aniso_U_22
_atom_site_aniso_U_33
_atom_site_aniso_U_23
_atom_site_aniso_U_13
_atom_site_aniso_U_12
Si1 0.01617(16) 0.02254(17) 0.0309(2) 0.00073(14) -0.00352(14) -0.00245(13)
O1 0.0192(5) 0.0471(6) 0.0371(6) -0.0114(5) -0.0025(4) -0.0033(4)
O2 0.0190(4) 0.0323(5) 0.0348(5) -0.0046(4) -0.0045(4) -0.0008(4)
O3 0.0216(5) 0.0267(5) 0.0422(6) 0.0060(4) -0.0034(4) -0.0054(4)
O4 0.0279(5) 0.0343(6) 0.0679(8) 0.0132(6) -0.0167(5) -0.0075(4)
N1 0.0233(6) 0.0392(7) 0.0346(7) -0.0078(5) -0.0036(5) -0.0008(5)
C1 0.0219(6) 0.0273(6) 0.0321(7) 0.0003(5) -0.0041(5) -0.0011(5)
C2 0.0272(7) 0.0566(11) 0.0434(9) -0.0141(8) -0.0005(7) 0.0040(7)
C3 0.0484(10) 0.0502(10) 0.0438(10) -0.0139(8) -0.0022(8) 0.0078(8)
C4 0.0522(11) 0.0587(11) 0.0393(10) -0.0138(8) -0.0082(8) -0.0021(9)
C5 0.0330(7) 0.0378(8) 0.0322(8) -0.0026(6) -0.0082(6) -0.0057(6)
C6 0.0267(6) 0.0248(6) 0.0293(7) -0.0008(5) -0.0052(5) -0.0067(5)
N2 0.0293(6) 0.0286(6) 0.0435(8) 0.0060(5) -0.0013(5) -0.0087(5)
C7 0.0269(8) 0.0350(14) 0.051(2) -0.0026(13) 0.0064(9) -0.0057(7)
C8 0.053(3) 0.081(3) 0.049(2) -0.005(2) 0.0144(19) -0.029(2)
C9 0.0561(19) 0.055(2) 0.060(3) 0.0238(18) -0.0103(19) -0.0298(17)
C10 0.0485(11) 0.0369(10) 0.0547(12) 0.0176(9) -0.0143(10) -0.0175(9)
N2A 0.0293(6) 0.0286(6) 0.0435(8) 0.0060(5) -0.0013(5) -0.0087(5)
C7A 0.0269(8) 0.0350(14) 0.051(2) -0.0026(13) 0.0064(9) -0.0057(7)
C8A 0.036(6) 0.079(8) 0.069(9) 0.035(8) -0.023(6) -0.036(5)
C9A 0.056(6) 0.042(5) 0.060(7) 0.017(4) 0.008(5) -0.010(4)
C10A 0.0485(11) 0.0369(10) 0.0547(12) 0.0176(9) -0.0143(10) -0.0175(9)
C11 0.0231(6) 0.0282(7) 0.0431(8) 0.0004(6) -0.0068(6) 0.0015(5)
Si2 0.0332(2) 0.02458(18) 0.02117(18) -0.00466(14) -0.00458(15) -0.00547(15)
O5 0.0336(5) 0.0423(6) 0.0283(5) -0.0142(5) -0.0045(4) -0.0029(5)
O6 0.0341(5) 0.0356(5) 0.0262(5) -0.0100(4) -0.0025(4) -0.0056(4)
O7 0.0418(6) 0.0249(5) 0.0238(5) -0.0036(4) -0.0072(4) -0.0039(4)
O8 0.0571(7) 0.0283(5) 0.0348(6) -0.0097(4) -0.0176(5) 0.0031(5)
N4 0.0356(6) 0.0277(6) 0.0273(6) -0.0032(5) -0.0089(5) 0.0006(5)
C12 0.0348(7) 0.0277(7) 0.0226(6) -0.0028(5) -0.0032(5) -0.0039(6)
N3 0.0336(6) 0.0363(7) 0.0259(6) -0.0098(5) -0.0040(5) -0.0001(5)
C13 0.0352(8) 0.0315(19) 0.0318(11) -0.0024(12) -0.0066(7) -0.0033(7)
C14 0.0356(12) 0.0401(15) 0.0388(14) -0.0014(10) -0.0043(10) 0.0045(11)
C15 0.0392(12) 0.0333(14) 0.0327(12) -0.0051(10) 0.0020(9) 0.0021(10)
C16 0.0413(9) 0.0437(9) 0.0286(8) -0.0141(7) -0.0026(7) 0.0011(7)
N3A 0.0336(6) 0.0363(7) 0.0259(6) -0.0098(5) -0.0040(5) -0.0001(5)
C13A 0.0352(8) 0.0315(19) 0.0318(11) -0.0024(12) -0.0066(7) -0.0033(7)
C14A 0.030(4) 0.057(6) 0.044(6) -0.006(5) -0.001(4) 0.006(4)
C15A 0.049(5) 0.033(5) 0.036(4) -0.007(4) 0.008(3) 0.004(4)
C16A 0.0413(9) 0.0437(9) 0.0286(8) -0.0141(7) -0.0026(7) 0.0011(7)
C17 0.0255(6) 0.0261(6) 0.0279(7) -0.0047(5) -0.0051(5) 0.0005(5)
C18 0.0458(9) 0.0372(8) 0.0253(7) -0.0051(6) -0.0073(6) -0.0072(7)
C19 0.0338(8) 0.0604(11) 0.0287(8) 0.0009(7) -0.0082(6) -0.0072(7)
C20 0.0450(9) 0.0464(9) 0.0400(9) 0.0126(7) -0.0138(7) -0.0003(7)
C21 0.0414(8) 0.0301(7) 0.0417(9) 0.0025(6) -0.0142(7) 0.0041(6)
C22 0.0430(8) 0.0276(7) 0.0332(8) -0.0033(6) -0.0099(6) -0.0069(6)
Cl1 0.0570(10) 0.0596(10) 0.0815(10) 0.0132(6) -0.0054(7) -0.0066(6)
Cl2 0.0756(11) 0.0333(9) 0.0456(9) 0.0042(5) -0.0247(7) -0.0061(8)
Cl3 0.0782(8) 0.0440(8) 0.0554(9) -0.0037(6) -0.0342(8) -0.0003(7)
C23 0.0525(11) 0.0337(8) 0.0498(15) 0.0095(14) -0.0235(13) 0.0002(7)
Cl1A 0.061(3) 0.0358(17) 0.134(7) 0.022(3) -0.027(3) -0.0017(14)
Cl2A 0.086(3) 0.036(3) 0.080(4) 0.008(2) -0.047(3) 0.0011(18)
Cl3A 0.122(6) 0.047(2) 0.065(4) -0.002(2) -0.045(4) 0.015(2)
C23A 0.0525(11) 0.0337(8) 0.0498(15) 0.0095(14) -0.0235(13) 0.0002(7)
Cl4 0.0866(15) 0.0404(9) 0.0446(10) 0.0037(6) 0.0017(10) -0.0054(10)
Cl5 0.0773(16) 0.099(3) 0.137(4) 0.066(3) -0.019(2) -0.0323(18)
Cl6 0.191(4) 0.0794(18) 0.089(3) -0.028(2) -0.085(3) 0.009(2)
C24 0.0551(11) 0.0320(10) 0.0492(12) -0.0089(8) -0.0094(9) 0.0020(8)
Cl4A 0.124(3) 0.0702(18) 0.082(2) 0.0180(13) -0.0012(18) -0.051(2)
Cl5A 0.0615(15) 0.0762(15) 0.129(3) 0.0046(19) -0.0258(17) -0.0321(11)
Cl6A 0.214(6) 0.070(2) 0.0466(14) -0.0219(14) -0.025(2) 0.017(3)
C24A 0.0551(11) 0.0320(10) 0.0492(12) -0.0089(8) -0.0094(9) 0.0020(8)
Cl4B 0.123(12) 0.046(6) 0.28(2) -0.021(9) -0.049(13) -0.015(6)
Cl5B 0.21(3) 0.101(16) 0.16(2) 0.056(15) 0.10(2) 0.028(16)
Cl6B 0.20(2) 0.26(3) 0.18(2) -0.112(19) -0.155(19) 0.13(2)
C24B 0.0551(11) 0.0320(10) 0.0492(12) -0.0089(8) -0.0094(9) 0.0020(8)

loop_
_atom_type_symbol
_atom_type_description
_atom_type_scat_dispersion_real
_atom_type_scat_dispersion_imag
_atom_type_scat_source
C C 0.0033 0.0016 'International Tables Vol C Tables 4.2.6.8 and 6.1.1.4'
H H 0.0000 0.0000 'International Tables Vol C Tables 4.2.6.8 and 6.1.1.4'
N N 0.0061 0.0033 'International Tables Vol C Tables 4.2.6.8 and 6.1.1.4'
O O 0.0106 0.0060 'International Tables Vol C Tables 4.2.6.8 and 6.1.1.4'
Si Si 0.0817 0.0704 'International Tables Vol C Tables 4.2.6.8 and 6.1.1.4'
Cl Cl 0.1484 0.1585 'International Tables Vol C Tables 4.2.6.8 and 6.1.1.4'

loop_
_geom_angle_atom_site_label_1
_geom_angle_atom_site_label_2
_geom_angle_atom_site_label_3
_geom_angle
_geom_angle_site_symmetry_1
_geom_angle_site_symmetry_3
_geom_angle_publ_flag
O3 Si1 C11 104.57(6) . . ?
O3 Si1 O1 88.91(5) . . ?
C11 Si1 O1 91.69(6) . . ?
O3 Si1 O2 90.07(5) . 2_567 ?
C11 Si1 O2 92.63(6) . 2_567 ?
O1 Si1 O2 175.68(5) . 2_567 ?
O3 Si1 Si1 124.65(4) . 2_567 ?
C11 Si1 Si1 130.78(5) . 2_567 ?
O1 Si1 Si1 88.48(4) . 2_567 ?
O2 Si1 Si1 88.65(4) 2_567 2_567 ?
C1 O1 Si1 120.08(9) . . ?
C1 O2 Si1 119.53(9) . 2_567 ?
C6 O3 Si1 125.21(9) . . ?
C1 N1 C5 124.52(12) . . ?
C1 N1 C2 122.80(13) . . ?
C5 N1 C2 112.32(13) . . ?
O2 C1 O1 123.03(13) . . ?
O2 C1 N1 118.72(13) . . ?
O1 C1 N1 118.24(12) . . ?
N1 C2 C3 102.18(14) . . ?
N1 C2 H2A 111.3 . . ?
C3 C2 H2A 111.3 . . ?
N1 C2 H2B 111.3 . . ?
C3 C2 H2B 111.3 . . ?
H2A C2 H2B 109.2 . . ?
C4 C3 C2 102.69(15) . . ?
C4 C3 H3A 111.2 . . ?
C2 C3 H3A 111.2 . . ?
C4 C3 H3B 111.2 . . ?
C2 C3 H3B 111.2 . . ?
H3A C3 H3B 109.1 . . ?
C3 C4 C5 103.93(15) . . ?
C3 C4 H4A 111.0 . . ?
C5 C4 H4A 111.0 . . ?
C3 C4 H4B 111.0 . . ?
C5 C4 H4B 111.0 . . ?
H4A C4 H4B 109.0 . . ?
N1 C5 C4 102.78(13) . . ?
N1 C5 H5A 111.2 . . ?
C4 C5 H5A 111.2 . . ?
N1 C5 H5B 111.2 . . ?
C4 C5 H5B 111.2 . . ?
H5A C5 H5B 109.1 . . ?
O4 C6 O3 123.19(13) . . ?
O4 C6 N2A 123.89(13) . . ?
O3 C6 N2A 112.91(12) . . ?
O4 C6 N2 123.89(13) . . ?
O3 C6 N2 112.91(12) . . ?
C6 N2 C10 122.8(2) . . ?
C6 N2 C7 125.00(19) . . ?
C10 N2 C7 112.2(3) . . ?
N2 C7 C8 101.1(4) . . ?
N2 C7 H7A 111.6 . . ?
C8 C7 H7A 111.6 . . ?
N2 C7 H7B 111.6 . . ?
C8 C7 H7B 111.6 . . ?
H7A C7 H7B 109.4 . . ?
C9 C8 C7 102.4(4) . . ?
C9 C8 H8A 111.3 . . ?
C7 C8 H8A 111.3 . . ?
C9 C8 H8B 111.3 . . ?
C7 C8 H8B 111.3 . . ?
H8A C8 H8B 109.2 . . ?
C8 C9 C10 104.1(4) . . ?
C8 C9 H9A 110.9 . . ?
C10 C9 H9A 110.9 . . ?
C8 C9 H9B 110.9 . . ?
C10 C9 H9B 110.9 . . ?
H9A C9 H9B 109.0 . . ?
N2 C10 C9 102.7(3) . . ?
N2 C10 H10A 111.2 . . ?
C9 C10 H10A 111.2 . . ?
N2 C10 H10B 111.2 . . ?
C9 C10 H10B 111.2 . . ?
H10A C10 H10B 109.1 . . ?
C6 N2A C10A 119.2(5) . . ?
C6 N2A C7A 124.3(5) . . ?
C10A N2A C7A 112.3(6) . . ?
N2A C7A C8A 100.5(8) . . ?
N2A C7A H7C 111.7 . . ?
C8A C7A H7C 111.7 . . ?
N2A C7A H7D 111.7 . . ?
C8A C7A H7D 111.7 . . ?
H7C C7A H7D 109.4 . . ?
C9A C8A C7A 103.7(9) . . ?
C9A C8A H8C 111.0 . . ?
C7A C8A H8C 111.0 . . ?
C9A C8A H8D 111.0 . . ?
C7A C8A H8D 111.0 . . ?
H8C C8A H8D 109.0 . . ?
C8A C9A C10A 103.6(11) . . ?
C8A C9A H9C 111.0 . . ?
C10A C9A H9C 111.0 . . ?
C8A C9A H9D 111.0 . . ?
C10A C9A H9D 111.0 . . ?
H9C C9A H9D 109.0 . . ?
N2A C10A C9A 103.5(6) . . ?
N2A C10A H10C 111.1 . . ?
C9A C10A H10C 111.1 . . ?
N2A C10A H10D 111.1 . . ?
C9A C10A H10D 111.1 . . ?
H10C C10A H10D 109.0 . . ?
Si1 C11 H11A 109.5 . . ?
Si1 C11 H11B 109.5 . . ?
H11A C11 H11B 109.5 . . ?
Si1 C11 H11C 109.5 . . ?
H11A C11 H11C 109.5 . . ?
H11B C11 H11C 109.5 . . ?
O7 Si2 C22 105.85(6) . . ?
O7 Si2 O5 88.38(5) . . ?
C22 Si2 O5 91.81(6) . . ?
O7 Si2 O6 90.44(5) . 2_666 ?
C22 Si2 O6 92.21(6) . 2_666 ?
O5 Si2 O6 175.98(5) . 2_666 ?
O7 Si2 Si2 123.72(4) . 2_666 ?
C22 Si2 Si2 130.41(6) . 2_666 ?
O5 Si2 Si2 88.60(4) . 2_666 ?
O6 Si2 Si2 88.86(4) 2_666 2_666 ?
C12 O5 Si2 120.12(9) . . ?
C12 O6 Si2 118.79(10) . 2_666 ?
C17 O7 Si2 122.38(9) . . ?
C17 N4 C21 121.58(13) . . ?
C17 N4 C18 124.49(12) . . ?
C21 N4 C18 112.30(13) . . ?
O5 C12 O6 123.40(13) . . ?
O5 C12 N3A 117.73(12) . . ?
O6 C12 N3A 118.85(13) . . ?
O5 C12 N3 117.73(12) . . ?
O6 C12 N3 118.85(13) . . ?
C12 N3 C13 124.20(14) . . ?
C12 N3 C16 123.63(14) . . ?
C13 N3 C16 111.92(18) . . ?
N3 C13 C14 103.94(17) . . ?
N3 C13 H13A 111.0 . . ?
C14 C13 H13A 111.0 . . ?
N3 C13 H13B 111.0 . . ?
C14 C13 H13B 111.0 . . ?
H13A C13 H13B 109.0 . . ?
C15 C14 C13 103.3(2) . . ?
C15 C14 H14A 111.1 . . ?
C13 C14 H14A 111.1 . . ?
C15 C14 H14B 111.1 . . ?
C13 C14 H14B 111.1 . . ?
H14A C14 H14B 109.1 . . ?
C14 C15 C16 103.4(2) . . ?
C14 C15 H15A 111.1 . . ?
C16 C15 H15A 111.1 . . ?
C14 C15 H15B 111.1 . . ?
C16 C15 H15B 111.1 . . ?
H15A C15 H15B 109.1 . . ?
N3 C16 C15 102.34(18) . . ?
N3 C16 H16A 111.3 . . ?
C15 C16 H16A 111.3 . . ?
N3 C16 H16B 111.3 . . ?
C15 C16 H16B 111.3 . . ?
H16A C16 H16B 109.2 . . ?
C12 N3A C13A 124.1(3) . . ?
C12 N3A C16A 121.1(3) . . ?
C13A N3A C16A 114.4(5) . . ?
N3A C13A C14A 99.1(5) . . ?
N3A C13A H13C 112.0 . . ?
C14A C13A H13C 112.0 . . ?
N3A C13A H13D 112.0 . . ?
C14A C13A H13D 112.0 . . ?
H13C C13A H13D 109.6 . . ?
C15A C14A C13A 106.4(7) . . ?
C15A C14A H14C 110.4 . . ?
C13A C14A H14C 110.4 . . ?
C15A C14A H14D 110.4 . . ?
C13A C14A H14D 110.4 . . ?
H14C C14A H14D 108.6 . . ?
C14A C15A C16A 99.3(8) . . ?
C14A C15A H15C 111.9 . . ?
C16A C15A H15C 111.9 . . ?
C14A C15A H15D 111.9 . . ?
C16A C15A H15D 111.9 . . ?
H15C C15A H15D 109.6 . . ?
N3A C16A C15A 100.7(4) . . ?
N3A C16A H16C 111.6 . . ?
C15A C16A H16C 111.6 . . ?
N3A C16A H16D 111.6 . . ?
C15A C16A H16D 111.6 . . ?
H16C C16A H16D 109.4 . . ?
O8 C17 O7 123.01(13) . . ?
O8 C17 N4 123.79(13) . . ?
O7 C17 N4 113.19(12) . . ?
N4 C18 C19 103.10(13) . . ?
N4 C18 H18A 111.1 . . ?
C19 C18 H18A 111.1 . . ?
N4 C18 H18B 111.1 . . ?
C19 C18 H18B 111.1 . . ?
H18A C18 H18B 109.1 . . ?
C20 C19 C18 103.77(13) . . ?
C20 C19 H19A 111.0 . . ?
C18 C19 H19A 111.0 . . ?
C20 C19 H19B 111.0 . . ?
C18 C19 H19B 111.0 . . ?
H19A C19 H19B 109.0 . . ?
C19 C20 C21 103.61(14) . . ?
C19 C20 H20A 111.0 . . ?
C21 C20 H20A 111.0 . . ?
C19 C20 H20B 111.0 . . ?
C21 C20 H20B 111.0 . . ?
H20A C20 H20B 109.0 . . ?
N4 C21 C20 103.32(13) . . ?
N4 C21 H21A 111.1 . . ?
C20 C21 H21A 111.1 . . ?
N4 C21 H21B 111.1 . . ?
C20 C21 H21B 111.1 . . ?
H21A C21 H21B 109.1 . . ?
Si2 C22 H22A 109.5 . . ?
Si2 C22 H22B 109.5 . . ?
H22A C22 H22B 109.5 . . ?
Si2 C22 H22C 109.5 . . ?
H22A C22 H22C 109.5 . . ?
H22B C22 H22C 109.5 . . ?
Cl1 C23 Cl2 109.0(4) . . ?
Cl1 C23 Cl3 109.6(3) . . ?
Cl2 C23 Cl3 108.4(4) . . ?
Cl1 C23 H23 109.9 . . ?
Cl2 C23 H23 109.9 . . ?
Cl3 C23 H23 109.9 . . ?
Cl3A C23A Cl2A 112.9(8) . . ?
Cl3A C23A Cl1A 113.1(8) . . ?
Cl2A C23A Cl1A 113.4(8) . . ?
Cl3A C23A H23A 105.5 . . ?
Cl2A C23A H23A 105.5 . . ?
Cl1A C23A H23A 105.5 . . ?
Cl5 C24 Cl6 109.9(3) . . ?
Cl5 C24 Cl4 111.8(2) . . ?
Cl6 C24 Cl4 110.4(2) . . ?
Cl5 C24 H24 108.2 . . ?
Cl6 C24 H24 108.2 . . ?
Cl4 C24 H24 108.2 . . ?
Cl6A C24A Cl5A 110.7(3) . . ?
Cl6A C24A Cl4A 109.6(3) . . ?
Cl5A C24A Cl4A 109.4(3) . . ?
Cl6A C24A H24A 109.0 . . ?
Cl5A C24A H24A 109.0 . . ?
Cl4A C24A H24A 109.0 . . ?
C24B Cl4B Cl4B 150.4(17) . 2_656 ?
Cl5B C24B Cl4B 109.9(4) . . ?
Cl5B C24B Cl6B 110.1(4) . . ?
Cl4B C24B Cl6B 110.0(4) . . ?
Cl5B C24B H24B 108.9 . . ?
Cl4B C24B H24B 108.9 . . ?
Cl6B C24B H24B 108.9 . . ?

loop_
_geom_bond_atom_site_label_1
_geom_bond_atom_site_label_2
_geom_bond_distance
_geom_bond_site_symmetry_2
_geom_bond_publ_flag
Si1 O3 1.6977(10) . ?
Si1 C11 1.8547(15) . ?
Si1 O1 1.8781(12) . ?
Si1 O2 1.8881(11) 2_567 ?
Si1 Si1 2.3466(7) 2_567 ?
O1 C1 1.2842(18) . ?
O2 C1 1.2812(17) . ?
O2 Si1 1.8880(11) 2_567 ?
O3 C6 1.3242(17) . ?
O4 C6 1.2236(18) . ?
N1 C1 1.322(2) . ?
N1 C5 1.463(2) . ?
N1 C2 1.4664(19) . ?
C2 C3 1.518(3) . ?
C2 H2A 0.9900 . ?
C2 H2B 0.9900 . ?
C3 C4 1.511(3) . ?
C3 H3A 0.9900 . ?
C3 H3B 0.9900 . ?
C4 C5 1.521(2) . ?
C4 H4A 0.9900 . ?
C4 H4B 0.9900 . ?
C5 H5A 0.9900 . ?
C5 H5B 0.9900 . ?
C6 N2A 1.3398(18) . ?
C6 N2 1.3398(18) . ?
N2 C10 1.4673(15) . ?
N2 C7 1.4678(15) . ?
C7 C8 1.527(3) . ?
C7 H7A 0.9900 . ?
C7 H7B 0.9900 . ?
C8 C9 1.504(5) . ?
C8 H8A 0.9900 . ?
C8 H8B 0.9900 . ?
C9 C10 1.527(3) . ?
C9 H9A 0.9900 . ?
C9 H9B 0.9900 . ?
C10 H10A 0.9900 . ?
C10 H10B 0.9900 . ?
N2A C10A 1.4674(16) . ?
N2A C7A 1.4675(16) . ?
C7A C8A 1.527(3) . ?
C7A H7C 0.9900 . ?
C7A H7D 0.9900 . ?
C8A C9A 1.504(5) . ?
C8A H8C 0.9900 . ?
C8A H8D 0.9900 . ?
C9A C10A 1.527(3) . ?
C9A H9C 0.9900 . ?
C9A H9D 0.9900 . ?
C10A H10C 0.9900 . ?
C10A H10D 0.9900 . ?
C11 H11A 0.9800 . ?
C11 H11B 0.9800 . ?
C11 H11C 0.9800 . ?
Si2 O7 1.7048(11) . ?
Si2 C22 1.8585(15) . ?
Si2 O5 1.8721(12) . ?
Si2 O6 1.8942(11) 2_666 ?
Si2 Si2 2.3416(7) 2_666 ?
O5 C12 1.2835(18) . ?
O6 C12 1.2839(17) . ?
O6 Si2 1.8942(11) 2_666 ?
O7 C17 1.3300(17) . ?
O8 C17 1.2243(17) . ?
N4 C17 1.3406(19) . ?
N4 C21 1.4621(19) . ?
N4 C18 1.4646(19) . ?
C12 N3A 1.3217(19) . ?
C12 N3 1.3217(19) . ?
N3 C13 1.4677(14) . ?
N3 C16 1.4680(14) . ?
C13 C14 1.524(2) . ?
C13 H13A 0.9900 . ?
C13 H13B 0.9900 . ?
C14 C15 1.522(3) . ?
C14 H14A 0.9900 . ?
C14 H14B 0.9900 . ?
C15 C16 1.524(3) . ?
C15 H15A 0.9900 . ?
C15 H15B 0.9900 . ?
C16 H16A 0.9900 . ?
C16 H16B 0.9900 . ?
N3A C13A 1.4679(15) . ?
N3A C16A 1.4680(15) . ?
C13A C14A 1.524(3) . ?
C13A H13C 0.9900 . ?
C13A H13D 0.9900 . ?
C14A C15A 1.522(3) . ?
C14A H14C 0.9900 . ?
C14A H14D 0.9900 . ?
C15A C16A 1.524(3) . ?
C15A H15C 0.9900 . ?
C15A H15D 0.9900 . ?
C16A H16C 0.9900 . ?
C16A H16D 0.9900 . ?
C18 C19 1.518(2) . ?
C18 H18A 0.9900 . ?
C18 H18B 0.9900 . ?
C19 C20 1.515(3) . ?
C19 H19A 0.9900 . ?
C19 H19B 0.9900 . ?
C20 C21 1.523(2) . ?
C20 H20A 0.9900 . ?
C20 H20B 0.9900 . ?
C21 H21A 0.9900 . ?
C21 H21B 0.9900 . ?
C22 H22A 0.9800 . ?
C22 H22B 0.9800 . ?
C22 H22C 0.9800 . ?
Cl1 C23 1.755(5) . ?
Cl2 C23 1.760(6) . ?
Cl3 C23 1.774(5) . ?
C23 H23 1.0000 . ?
Cl1A C23A 1.740(10) . ?
Cl2A C23A 1.740(10) . ?
Cl3A C23A 1.740(10) . ?
C23A H23A 1.0000 . ?
Cl4 C24 1.7301(12) . ?
Cl5 C24 1.7297(12) . ?
Cl6 C24 1.7298(12) . ?
C24 H24 1.0000 . ?
Cl4A C24A 1.7301(12) . ?
Cl5A C24A 1.7298(12) . ?
Cl6A C24A 1.7298(12) . ?
C24A H24A 1.0000 . ?
Cl4B C24B 1.7299(13) . ?
Cl4B Cl4B 1.91(3) 2_656 ?
Cl5B C24B 1.7299(13) . ?
Cl6B C24B 1.7299(13) . ?
C24B H24B 1.0000 . ?

loop_
_geom_torsion_atom_site_label_1
_geom_torsion_atom_site_label_2
_geom_torsion_atom_site_label_3
_geom_torsion_atom_site_label_4
_geom_torsion
_geom_torsion_site_symmetry_1
_geom_torsion_site_symmetry_2
_geom_torsion_site_symmetry_3
_geom_torsion_site_symmetry_4
_geom_torsion_publ_flag
O3 Si1 O1 C1 -129.53(12) . . . . ?
C11 Si1 O1 C1 125.93(12) . . . . ?
Si1 Si1 O1 C1 -4.83(11) 2_567 . . . ?
C11 Si1 O3 C6 -177.34(12) . . . . ?
O1 Si1 O3 C6 91.19(12) . . . . ?
O2 Si1 O3 C6 -84.61(12) 2_567 . . . ?
Si1 Si1 O3 C6 3.80(14) 2_567 . . . ?
Si1 O2 C1 O1 -0.57(19) 2_567 . . . ?
Si1 O2 C1 N1 179.97(10) 2_567 . . . ?
Si1 O1 C1 O2 4.5(2) . . . . ?
Si1 O1 C1 N1 -176.08(11) . . . . ?
C5 N1 C1 O2 -1.7(2) . . . . ?
C2 N1 C1 O2 -174.29(15) . . . . ?
C5 N1 C1 O1 178.78(14) . . . . ?
C2 N1 C1 O1 6.2(2) . . . . ?
C1 N1 C2 C3 155.18(16) . . . . ?
C5 N1 C2 C3 -18.2(2) . . . . ?
N1 C2 C3 C4 35.28(19) . . . . ?
C2 C3 C4 C5 -40.2(2) . . . . ?
C1 N1 C5 C4 -179.63(15) . . . . ?
C2 N1 C5 C4 -6.39(19) . . . . ?
C3 C4 C5 N1 28.69(19) . . . . ?
Si1 O3 C6 O4 7.7(2) . . . . ?
Si1 O3 C6 N2A -172.82(10) . . . . ?
Si1 O3 C6 N2 -172.82(10) . . . . ?
O4 C6 N2 C10 -1.7(6) . . . . ?
O3 C6 N2 C10 178.7(6) . . . . ?
O4 C6 N2 C7 178.4(3) . . . . ?
O3 C6 N2 C7 -1.1(3) . . . . ?
C6 N2 C7 C8 156.7(3) . . . . ?
C10 N2 C7 C8 -23.2(6) . . . . ?
N2 C7 C8 C9 38.7(6) . . . . ?
C7 C8 C9 C10 -41.0(8) . . . . ?
C6 N2 C10 C9 178.5(4) . . . . ?
C7 N2 C10 C9 -1.6(8) . . . . ?
C8 C9 C10 N2 26.5(9) . . . . ?
O4 C6 N2A C10A -5.1(14) . . . . ?
O3 C6 N2A C10A 175.4(14) . . . . ?
O4 C6 N2A C7A -160.3(6) . . . . ?
O3 C6 N2A C7A 20.2(6) . . . . ?
C6 N2A C7A C8A -179.7(7) . . . . ?
C10A N2A C7A C8A 23.6(16) . . . . ?
N2A C7A C8A C9A -38.0(16) . . . . ?
C7A C8A C9A C10A 39(2) . . . . ?
C6 N2A C10A C9A -158.0(10) . . . . ?
C7A N2A C10A C9A 0(2) . . . . ?
C8A C9A C10A N2A -24(2) . . . . ?
O7 Si2 O5 C12 -128.61(12) . . . . ?
C22 Si2 O5 C12 125.58(12) . . . . ?
Si2 Si2 O5 C12 -4.81(11) 2_666 . . . ?
C22 Si2 O7 C17 -163.26(11) . . . . ?
O5 Si2 O7 C17 105.32(11) . . . . ?
O6 Si2 O7 C17 -70.84(11) 2_666 . . . ?
Si2 Si2 O7 C17 18.09(13) 2_666 . . . ?
Si2 O5 C12 O6 4.7(2) . . . . ?
Si2 O5 C12 N3A -176.96(10) . . . . ?
Si2 O5 C12 N3 -176.96(10) . . . . ?
Si2 O6 C12 O5 -0.92(19) 2_666 . . . ?
Si2 O6 C12 N3A -179.29(11) 2_666 . . . ?
Si2 O6 C12 N3 -179.29(11) 2_666 . . . ?
O5 C12 N3 C13 173.4(2) . . . . ?
O6 C12 N3 C13 -8.2(3) . . . . ?
O5 C12 N3 C16 -0.5(4) . . . . ?
O6 C12 N3 C16 178.0(4) . . . . ?
C12 N3 C13 C14 -168.71(19) . . . . ?
C16 N3 C13 C14 5.8(4) . . . . ?
N3 C13 C14 C15 -27.4(3) . . . . ?
C13 C14 C15 C16 38.8(4) . . . . ?
C12 N3 C16 C15 -167.3(2) . . . . ?
C13 N3 C16 C15 18.2(5) . . . . ?
C14 C15 C16 N3 -34.7(5) . . . . ?
O5 C12 N3A C13A -174.5(10) . . . . ?
O6 C12 N3A C13A 4.0(10) . . . . ?
O5 C12 N3A C16A -2.4(11) . . . . ?
O6 C12 N3A C16A 176.1(11) . . . . ?
C12 N3A C13A C14A 170.2(6) . . . . ?
C16A N3A C13A C14A -2.4(16) . . . . ?
N3A C13A C14A C15A 29.1(15) . . . . ?
C13A C14A C15A C16A -44.3(15) . . . . ?
C12 N3A C16A C15A 162.6(7) . . . . ?
C13A N3A C16A C15A -24.5(17) . . . . ?
C14A C15A C16A N3A 39.7(15) . . . . ?
Si2 O7 C17 O8 3.5(2) . . . . ?
Si2 O7 C17 N4 -175.43(10) . . . . ?
C21 N4 C17 O8 -3.7(2) . . . . ?
C18 N4 C17 O8 -168.04(15) . . . . ?
C21 N4 C17 O7 175.26(13) . . . . ?
C18 N4 C17 O7 10.9(2) . . . . ?
C17 N4 C18 C19 178.27(14) . . . . ?
C21 N4 C18 C19 12.66(17) . . . . ?
N4 C18 C19 C20 -30.82(17) . . . . ?
C18 C19 C20 C21 37.77(17) . . . . ?
C17 N4 C21 C20 -155.52(14) . . . . ?
C18 N4 C21 C20 10.56(18) . . . . ?
C19 C20 C21 N4 -29.53(17) . . . . ?
Cl4B Cl4B C24B Cl5B -32(3) 2_656 . . . ?
Cl4B Cl4B C24B Cl6B -153(2) 2_656 . . . ?
